data_7107312
loop_
_publ_author_name
'Dejan-Kresimir Bucar'
'Arundhuti Sen'
'S. V. Santhana Mariappan'
L.R.MacGillivray

_publ_section_title
;
 A [2+2] cross-photodimerisation of photostable olefins via a
 three-component cocrystal solid solution
;
_journal_name_full Chem.Commun.
_journal_page_first 1790
_journal_paper_doi 10.1039/c2cc15453f
_journal_volume 48
_journal_year 2012
_chemical_formula_moiety
;
C26.93 H24.79 Cl1.07 N2, 0.63(H2 O), 2(Br)
;
_chemical_formula_sum 'C26.93 H26.05 Br2 Cl1.07 N2 O0.63'
_chemical_formula_weight 585.54
_space_group_IT_number 14
_symmetry_cell_setting monoclinic
_symmetry_space_group_name_Hall '-P 2ybc'
_symmetry_space_group_name_H-M 'P 1 21/c 1'
_atom_sites_solution_hydrogens geom
_atom_sites_solution_primary direct
_atom_sites_solution_secondary difmap
_audit_creation_date 2011-09-30T11:44:51-00:00
_audit_creation_method 'WinGX routine CIF_UPDATE'
_cell_angle_alpha 90
_cell_angle_beta 93.253(5)
_cell_angle_gamma 90
_cell_formula_units_Z 4
_cell_length_a 18.3233(19)
_cell_length_b 9.8023(11)
_cell_length_c 14.3984(15)
_cell_measurement_reflns_used 10729
_cell_measurement_temperature 200(2)
_cell_measurement_theta_max 27.88
_cell_measurement_theta_min 1.00
_cell_volume 2581.9(5)
_computing_cell_refinement 'HKL Scalepack (Otwinowski & Minor, 1997)'
_computing_data_collection 'Collect (Nonius BV, 1997-2000)'
_computing_data_reduction 'HKL Denzo, Scalepack (Otwinowski & Minor, 1997)'
_computing_molecular_graphics 'Rastop (Valadon, 2004)'
_computing_publication_material 'WinGX (Farrugia, 1999)'
_computing_structure_refinement 'SHELXL (Sheldrick, 2008)'
_computing_structure_solution 'SHELXS (Sheldrick, 2008)'
_diffrn_ambient_temperature 200(2)
_diffrn_detector_area_resol_mean 9
_diffrn_measured_fraction_theta_full 0.986
_diffrn_measured_fraction_theta_max 0.986
_diffrn_measurement_device_type KappaCCD
_diffrn_measurement_method 'CCD phi and omega scans'
_diffrn_radiation_monochromator graphite
_diffrn_radiation_type MoK\a
_diffrn_radiation_wavelength 0.71073
_diffrn_reflns_av_R_equivalents 0.0385
_diffrn_reflns_av_unetI/netI 0.0434
_diffrn_reflns_limit_h_max 20
_diffrn_reflns_limit_h_min -21
_diffrn_reflns_limit_k_max 9
_diffrn_reflns_limit_k_min -11
_diffrn_reflns_limit_l_max 17
_diffrn_reflns_limit_l_min -17
_diffrn_reflns_number 11967
_diffrn_reflns_theta_full 25
_diffrn_reflns_theta_max 25
_diffrn_reflns_theta_min 5.85
_exptl_absorpt_coefficient_mu 3.271
_exptl_absorpt_correction_T_max 0.8538
_exptl_absorpt_correction_T_min 0.4410
_exptl_absorpt_correction_type multi-scan
_exptl_absorpt_process_details 'HKL Scalepack (Otwinowski & Minor, 1997)'
_exptl_crystal_colour colorless
_exptl_crystal_density_diffrn 1.506
_exptl_crystal_density_method 'not measured'
_exptl_crystal_description plate
_exptl_crystal_F_000 1179.5
_exptl_crystal_size_max 0.3
_exptl_crystal_size_mid 0.26
_exptl_crystal_size_min 0.05
_refine_diff_density_max 0.532
_refine_diff_density_min -0.493
_refine_diff_density_rms 0.058
_refine_ls_extinction_method none
_refine_ls_goodness_of_fit_ref 1.025
_refine_ls_hydrogen_treatment mixed
_refine_ls_matrix_type full
_refine_ls_number_parameters 326
_refine_ls_number_reflns 4489
_refine_ls_number_restraints 31
_refine_ls_restrained_S_all 1.03
_refine_ls_R_factor_all 0.0733
_refine_ls_R_factor_gt 0.0484
_refine_ls_shift/su_max 0
_refine_ls_shift/su_mean 0
_refine_ls_structure_factor_coef Fsqd
_refine_ls_weighting_details 'calc w=1/[\s^2^(Fo^2^)+(0.0401P)^2^+3.1919P] where P=(Fo^2^+2Fc^2^)/3'
_refine_ls_weighting_scheme calc
_refine_ls_wR_factor_gt 0.1023
_refine_ls_wR_factor_ref 0.1096
_reflns_number_gt 3339
_reflns_number_total 4489
_reflns_threshold_expression >2\s(I)
_cod_data_source_file c2cc15453f.txt
_cod_data_source_block 3
_cod_original_sg_symbol_H-M 'P 21/c'
_cod_database_code 7107312

loop_
_symmetry_equiv_pos_as_xyz
'x, y, z'
'-x, y+1/2, -z+1/2'
'-x, -y, -z'
'x, -y-1/2, z-1/2'

loop_
_atom_site_label
_atom_site_type_symbol
_atom_site_fract_x
_atom_site_fract_y
_atom_site_fract_z
_atom_site_U_iso_or_equiv
_atom_site_adp_type
_atom_site_occupancy
_atom_site_symmetry_multiplicity
_atom_site_calc_flag
_atom_site_refinement_flags
_atom_site_disorder_assembly
_atom_site_disorder_group
C1 C 0.0173(2) 0.0481(5) 0.6225(3) 0.0582(11) Uani 1 1 d . . .
C2 C 0.0906(2) 0.0837(5) 0.6288(3) 0.0578(11) Uani 1 1 d . . .
C3 C 0.1108(2) 0.2156(4) 0.6588(3) 0.0462(10) Uani 1 1 d . . .
C4 C 0.0552(2) 0.3042(4) 0.6799(3) 0.0524(10) Uani 1 1 d . . .
C5 C -0.0155(2) 0.2637(5) 0.6717(3) 0.0585(11) Uani 1 1 d . . .
C6 C 0.1891(2) 0.2613(4) 0.6726(3) 0.0486(10) Uani 1 1 d D . .
C7 C 0.2398(2) 0.1777(4) 0.7436(3) 0.0463(9) Uani 1 1 d . . .
C8 C 0.2761(2) 0.1073(4) 0.6623(3) 0.0478(10) Uani 1 1 d . . .
C9 C 0.2402(2) 0.2183(4) 0.5952(3) 0.0460(9) Uani 1 1 d . . .
C10 C 0.29289(18) 0.3256(4) 0.5631(2) 0.0465(9) Uani 1 1 d D . .
C11 C 0.33253(19) 0.2932(5) 0.4877(3) 0.0551(11) Uani 1 1 d D . .
C12 C 0.37888(19) 0.3879(5) 0.4507(3) 0.0622(12) Uani 1 1 d D B .
C13 C 0.38638(18) 0.5147(5) 0.4891(3) 0.0646(13) Uani 1 1 d D . .
C14 C 0.3477(2) 0.5498(5) 0.5645(3) 0.0672(13) Uani 1 1 d D B .
C15 C 0.3004(2) 0.4537(5) 0.6024(3) 0.0591(11) Uani 1 1 d D . .
C16A C 0.4363(5) 0.6188(15) 0.4493(10) 0.0934(16) Uani 0.553(9) 1 d PD B 1
C16B C 0.5912(6) 0.0241(18) 0.6561(8) 0.0756(10) Uani 0.377(9) 1 d PD A 2
C17 C 0.2080(2) 0.0917(4) 0.8180(3) 0.0500(10) Uani 1 1 d . . .
C18 C 0.1534(2) 0.1407(5) 0.8698(3) 0.0561(11) Uani 1 1 d . . .
C19 C 0.1264(3) 0.0623(6) 0.9378(3) 0.0660(13) Uani 1 1 d . . .
C20 C 0.2068(3) -0.1132(5) 0.9079(4) 0.0733(14) Uani 1 1 d . . .
C21 C 0.2345(3) -0.0372(5) 0.8372(3) 0.0646(12) Uani 1 1 d . . .
C22 C 0.3581(2) 0.0840(4) 0.6653(2) 0.0483(10) Uani 1 1 d D A .
C23 C 0.3865(3) -0.0262(4) 0.6201(2) 0.0625(12) Uani 1 1 d D . .
C24 C 0.4611(3) -0.0455(5) 0.6171(3) 0.0694(13) Uani 1 1 d D A .
C25 C 0.5099(2) 0.0455(4) 0.6596(2) 0.0574(11) Uani 1 1 d D . .
C26 C 0.4827(2) 0.1564(4) 0.7053(2) 0.0558(11) Uani 1 1 d D A .
C27 C 0.4065(2) 0.1740(4) 0.7074(2) 0.0525(10) Uani 1 1 d D . .
H1 H 0.0029 -0.041 0.6032 0.07 Uiso 1 1 calc R . .
H2 H 0.1268 0.0197 0.6131 0.069 Uiso 1 1 calc R . .
H4 H 0.0668 0.3942 0.7003 0.063 Uiso 1 1 calc R . .
H5 H -0.0531 0.3255 0.6863 0.07 Uiso 1 1 calc R . .
H6 H 0.190(3) 0.3583(14) 0.689(3) 0.098 Uiso 1 1 d D . .
H7 H 0.2761 0.2419 0.7743 0.056 Uiso 1 1 calc R . .
H8 H 0.251 0.0181 0.6494 0.057 Uiso 1 1 calc R . .
H9 H 0.212 0.1754 0.5413 0.055 Uiso 1 1 calc R . .
H11 H 0.328 0.2049 0.4608 0.066 Uiso 1 1 calc R . .
H12 H 0.4056 0.3644 0.3984 0.075 Uiso 1 1 calc R . .
H14 H 0.3528 0.6383 0.591 0.081 Uiso 1 1 calc R . .
H15 H 0.277(3) 0.485(5) 0.654(2) 0.098 Uiso 1 1 d D . .
H16A H 0.4451 0.5948 0.3848 0.14 Uiso 0.553(9) 1 calc PR B 1
H16B H 0.4829 0.6204 0.4862 0.14 Uiso 0.553(9) 1 calc PR B 1
H16C H 0.4135 0.7091 0.4509 0.14 Uiso 0.553(9) 1 calc PR B 1
H16D H 0.614 0.1079 0.6345 0.113 Uiso 0.377(9) 1 calc PR A 2
H16E H 0.6006 -0.0507 0.6132 0.113 Uiso 0.377(9) 1 calc PR A 2
H16F H 0.6119 0.0011 0.7184 0.113 Uiso 0.377(9) 1 calc PR A 2
H18 H 0.1343 0.2296 0.8583 0.067 Uiso 1 1 calc R . .
H19 H 0.0878 0.0962 0.9727 0.079 Uiso 1 1 calc R . .
H1N H -0.0840(5) 0.127(6) 0.641(4) 0.123 Uiso 1 1 d D . .
H20 H 0.2256 -0.2016 0.9223 0.088 Uiso 1 1 calc R . .
H21 H 0.272 -0.074 0.8017 0.077 Uiso 1 1 calc R . .
H23 H 0.3542 -0.0904 0.5904 0.075 Uiso 1 1 calc R A .
H24 H 0.4791 -0.1224 0.5854 0.083 Uiso 1 1 calc R . .
H26 H 0.5151 0.2203 0.7352 0.067 Uiso 1 1 calc R . .
H27 H 0.3882 0.2508 0.739 0.063 Uiso 1 1 calc R . .
H2N H 0.1304 -0.105(5) 1.005(2) 0.123 Uiso 1 1 d D . .
H111 H 0.177(3) 0.770(8) 0.703(6) 0.123 Uiso 0.631(15) 1 d PD . .
H222 H 0.233(3) 0.667(7) 0.726(6) 0.123 Uiso 0.631(15) 1 d PD . .
N1 N -0.03256(19) 0.1391(4) 0.6436(2) 0.0541(9) Uani 1 1 d D . .
N2 N 0.1530(2) -0.0601(5) 0.9558(3) 0.0717(12) Uani 1 1 d D . .
Cl1A Cl 0.60452(13) 0.0217(3) 0.65578(17) 0.0756(10) Uani 0.623(9) 1 d PD A 1
Cl1B Cl 0.44311(19) 0.6370(5) 0.4448(4) 0.0934(16) Uani 0.447(9) 1 d PD B 2
Br1 Br 0.19285(2) 0.51508(5) 0.87740(3) 0.06494(18) Uani 1 1 d . . .
Br2 Br 0.94693(3) 0.19206(6) 0.89810(3) 0.0819(2) Uani 1 1 d . . .
O1 O 0.2210(5) 0.7369(7) 0.6874(5) 0.114(4) Uani 0.631(15) 1 d PD . .

loop_
_atom_site_aniso_label
_atom_site_aniso_U_11
_atom_site_aniso_U_22
_atom_site_aniso_U_33
_atom_site_aniso_U_23
_atom_site_aniso_U_13
_atom_site_aniso_U_12
C1 0.057(3) 0.052(3) 0.066(3) 0.002(2) 0.004(2) -0.012(2)
C2 0.050(3) 0.054(3) 0.071(3) -0.004(2) 0.009(2) -0.003(2)
C3 0.045(2) 0.050(3) 0.044(2) 0.0100(18) 0.0065(17) -0.0111(19)
C4 0.061(3) 0.053(3) 0.044(2) 0.0075(19) 0.0055(18) 0.005(2)
C5 0.055(3) 0.069(3) 0.051(2) 0.009(2) 0.0051(19) 0.009(2)
C6 0.052(2) 0.040(2) 0.055(2) 0.0001(18) 0.0120(18) -0.0038(19)
C7 0.050(2) 0.047(2) 0.043(2) -0.0011(17) 0.0078(17) -0.0087(19)
C8 0.056(2) 0.038(2) 0.051(2) -0.0014(17) 0.0096(18) -0.0058(19)
C9 0.047(2) 0.044(2) 0.048(2) -0.0004(17) 0.0055(17) -0.0072(18)
C10 0.047(2) 0.045(3) 0.047(2) 0.0121(18) 0.0007(17) -0.0052(18)
C11 0.050(2) 0.066(3) 0.050(2) 0.003(2) 0.0047(19) -0.006(2)
C12 0.055(3) 0.082(4) 0.051(2) 0.013(2) 0.0089(19) -0.011(2)
C13 0.050(3) 0.066(3) 0.077(3) 0.025(3) 0.003(2) -0.016(2)
C14 0.066(3) 0.047(3) 0.089(3) 0.009(2) -0.001(3) -0.017(2)
C15 0.054(3) 0.061(3) 0.062(3) 0.008(2) 0.007(2) -0.006(2)
C16A 0.081(2) 0.089(3) 0.112(2) 0.0471(16) 0.0253(14) -0.0285(15)
C16B 0.0606(15) 0.0843(16) 0.0824(14) 0.0101(9) 0.0080(9) 0.0233(11)
C17 0.053(2) 0.052(3) 0.045(2) 0.0017(19) 0.0003(18) -0.015(2)
C18 0.061(3) 0.064(3) 0.044(2) -0.002(2) 0.0083(19) -0.014(2)
C19 0.064(3) 0.091(4) 0.044(2) -0.003(2) 0.007(2) -0.025(3)
C20 0.082(4) 0.062(3) 0.076(3) 0.015(3) -0.001(3) -0.013(3)
C21 0.065(3) 0.066(3) 0.064(3) 0.008(2) 0.014(2) -0.011(2)
C22 0.057(3) 0.042(2) 0.046(2) 0.0057(18) 0.0109(18) -0.001(2)
C23 0.067(3) 0.046(3) 0.075(3) -0.011(2) 0.007(2) 0.009(2)
C24 0.070(3) 0.060(3) 0.079(3) -0.012(2) 0.011(2) 0.024(3)
C25 0.060(3) 0.060(3) 0.053(2) 0.014(2) 0.016(2) 0.019(2)
C26 0.060(3) 0.057(3) 0.052(2) 0.008(2) 0.0128(19) -0.004(2)
C27 0.055(3) 0.055(3) 0.049(2) -0.0007(19) 0.0173(19) 0.007(2)
N1 0.048(2) 0.068(3) 0.0467(19) 0.0138(18) 0.0048(16) -0.002(2)
N2 0.076(3) 0.090(3) 0.049(2) 0.015(2) 0.001(2) -0.041(3)
Cl1A 0.0606(15) 0.0843(16) 0.0824(14) 0.0101(9) 0.0080(9) 0.0233(11)
Cl1B 0.081(2) 0.089(3) 0.112(2) 0.0471(16) 0.0253(14) -0.0285(15)
Br1 0.0504(3) 0.0579(3) 0.0864(3) -0.0066(2) 0.0023(2) 0.0059(2)
Br2 0.1110(5) 0.0773(4) 0.0605(3) 0.0080(2) 0.0306(3) -0.0312(3)
O1 0.147(8) 0.078(5) 0.120(6) -0.022(4) 0.035(5) -0.025(4)

loop_
_atom_type_symbol
_atom_type_description
_atom_type_scat_dispersion_real
_atom_type_scat_dispersion_imag
_atom_type_scat_source
C C 0.0033 0.0016 'International Tables Vol C Tables 4.2.6.8 and 6.1.1.4'
H H 0 0 'International Tables Vol C Tables 4.2.6.8 and 6.1.1.4'
N N 0.0061 0.0033 'International Tables Vol C Tables 4.2.6.8 and 6.1.1.4'
Cl Cl 0.1484 0.1585 'International Tables Vol C Tables 4.2.6.8 and 6.1.1.4'
Br Br -0.2901 2.4595 'International Tables Vol C Tables 4.2.6.8 and 6.1.1.4'
O O 0.0106 0.006 'International Tables Vol C Tables 4.2.6.8 and 6.1.1.4'

loop_
_geom_angle_atom_site_label_1
_geom_angle_atom_site_label_2
_geom_angle_atom_site_label_3
_geom_angle
C1 C2 C3 119.2(4)
C1 C2 H2 120.4
C1 N1 H1N 127(4)
C2 C1 H1 120.2
C2 C3 C6 123.1(4)
C3 C2 H2 120.4
C3 C4 H4 119.7
C3 C6 C7 117.0(3)
C3 C6 C9 115.6(3)
C3 C6 H6 109(3)
C4 C3 C2 117.4(4)
C4 C3 C6 119.4(4)
C4 C5 H5 119.7
C5 C4 C3 120.6(4)
C5 C4 H4 119.7
C5 N1 C1 122.6(4)
C5 N1 H1N 110(4)
C6 C7 H7 108.2
C6 C9 C8 89.7(3)
C6 C9 H9 111.4
C7 C6 H6 110(3)
C7 C8 C9 88.4(3)
C7 C8 H8 108.5
C8 C7 C6 90.3(3)
C8 C7 H7 108.2
C8 C9 H9 111.4
C9 C6 C7 88.1(3)
C9 C6 H6 116(3)
C9 C8 H8 108.5
C10 C11 C12 120.7(4)
C10 C11 H11 119.6
C10 C15 C14 119.9(4)
C10 C15 H15 126(3)
C10 C9 C6 116.7(3)
C10 C9 C8 114.5(3)
C10 C9 H9 111.4
C11 C10 C15 119.2(4)
C11 C10 C9 116.9(4)
C11 C12 H12 119.8
C12 C11 H11 119.6
C12 C13 C14 120.3(4)
C12 C13 C16A 120.9(8)
C12 C13 Cl1B 122.0(4)
C13 C12 C11 120.3(4)
C13 C12 H12 119.8
C13 C14 C15 119.6(4)
C13 C14 H14 120.2
C13 C16A H16A 109.5
C13 C16A H16B 109.5
C13 C16A H16C 109.5
C14 C13 C16A 118.9(8)
C14 C13 Cl1B 117.7(5)
C14 C15 H15 114(3)
C15 C10 C9 123.8(4)
C15 C14 H14 120.2
C17 C18 H18 119.9
C17 C21 C20 120.2(5)
C17 C21 H21 119.9
C17 C7 C6 121.1(3)
C17 C7 C8 119.4(3)
C17 C7 H7 108.2
C18 C17 C21 118.2(4)
C18 C17 C7 121.1(4)
C18 C19 H19 119.6
C19 C18 C17 120.1(5)
C19 C18 H18 119.9
C19 N2 C20 121.9(4)
C19 N2 H2N 113(3)
C20 C21 H21 119.9
C20 N2 H2N 125(3)
C21 C17 C7 120.7(4)
C21 C20 H20 120.6
C22 C23 C24 121.5(4)
C22 C23 H23 119.2
C22 C27 C26 122.0(4)
C22 C27 H27 119
C22 C8 C7 121.0(3)
C22 C8 C9 120.0(3)
C22 C8 H8 108.5
C23 C22 C8 120.3(4)
C23 C24 H24 119.5
C24 C23 H23 119.2
C24 C25 C16B 120.8(9)
C24 C25 Cl1A 121.1(4)
C25 C16B H16D 109.5
C25 C16B H16E 109.5
C25 C16B H16F 109.5
C25 C24 C23 120.9(4)
C25 C24 H24 119.5
C25 C26 C27 119.5(4)
C25 C26 H26 120.3
C26 C25 C16B 120.6(9)
C26 C25 C24 118.6(4)
C26 C25 Cl1A 120.3(4)
C26 C27 H27 119
C27 C22 C23 117.5(4)
C27 C22 C8 122.1(4)
C27 C26 H26 120.3
H16D C16B H16E 109.5
H16D C16B H16F 109.5
H16E C16B H16F 109.5
H222 O1 H111 107.32(17)
N1 C1 C2 119.7(4)
N1 C1 H1 120.2
N1 C5 C4 120.5(4)
N1 C5 H5 119.7
N2 C19 C18 120.7(5)
N2 C19 H19 119.6
N2 C20 C21 118.8(5)
N2 C20 H20 120.6

loop_
_geom_bond_atom_site_label_1
_geom_bond_atom_site_label_2
_geom_bond_distance
C1 C2 1.385(6)
C1 H1 0.95
C2 H2 0.95
C3 C2 1.406(6)
C3 C4 1.385(6)
C3 C6 1.507(5)
C4 H4 0.95
C5 C4 1.353(6)
C5 H5 0.95
C6 H6 0.9800(11)
C7 C6 1.572(6)
C7 H7 1
C8 C7 1.542(5)
C8 H8 1
C9 C6 1.554(5)
C9 C8 1.574(5)
C9 H9 1
C10 C11 1.377(5)
C10 C15 1.381(6)
C10 C9 1.518(5)
C11 C12 1.385(6)
C11 H11 0.95
C12 C13 1.364(6)
C12 H12 0.95
C13 C14 1.374(7)
C14 H14 0.95
C15 C14 1.410(6)
C15 H15 0.9300(10)
C16A C13 1.506(10)
C16A H16A 0.98
C16A H16B 0.98
C16A H16C 0.98
C16B C25 1.509(10)
C16B H16D 0.98
C16B H16E 0.98
C16B H16F 0.98
C17 C21 1.376(6)
C17 C7 1.506(5)
C18 C17 1.369(6)
C18 C19 1.360(6)
C18 H18 0.95
C19 H19 0.95
C19 N2 1.316(7)
C20 H20 0.95
C21 C20 1.382(6)
C21 H21 0.95
C22 C23 1.378(6)
C22 C27 1.368(6)
C22 C8 1.517(6)
C23 H23 0.95
C24 C23 1.383(6)
C24 H24 0.95
C25 C24 1.380(7)
C26 C25 1.378(6)
C26 H26 0.95
C27 C26 1.409(6)
C27 H27 0.95
N1 C1 1.324(6)
N1 C5 1.319(6)
N1 H1N 0.950(2)
N2 C20 1.340(7)
N2 H2N 0.950(2)
O1 H111 0.9000(11)
O1 H222 0.9000(10)
Cl1A C25 1.754(5)
Cl1B C13 1.732(5)
